data_7706690
loop_
_publ_author_name
'Xie, Kai-Ping'
'Wu, Si-Guo'
'Wang, Long-Fei'
'Huang, Guo-Zhang'
'Ni, Zhao-Ping'
'Tong, Ming-Liang'

_publ_section_title
;
 A spin-crossover phenomenon in a 2D heterometallic coordination polymer
 with [Pd(SCN)<sub>4</sub>]<sup>2-</sup> building blocks.
;
_journal_issue 12
_journal_name_full 'Dalton transactions (Cambridge, England : 2003)'
_journal_page_first 4152
_journal_page_last 4158
_journal_paper_doi 10.1039/d1dt00244a
_journal_volume 50
_journal_year 2021
_chemical_formula_moiety 'C42 H26 Fe N6 Pd S4'
_chemical_formula_sum 'C42 H26 Fe N6 Pd S4'
_chemical_formula_weight 905.18
_space_group_crystal_system monoclinic
_space_group_IT_number 14
_space_group_name_Hall '-P 2yn'
_space_group_name_H-M_alt 'P 1 21/n 1'
_atom_sites_solution_hydrogens geom
_atom_sites_solution_primary dual
_audit_creation_date 2020-12-04
_audit_creation_method
;
Olex2 1.3
(compiled 2020.07.31 svn.rc2a77460 for OlexSys, GUI svn.r6145)
;
_audit_update_record
;
2021-01-04 deposited with the CCDC.	2021-02-24 downloaded from the CCDC.
;
_cell_angle_alpha 90
_cell_angle_beta 96.051(2)
_cell_angle_gamma 90
_cell_formula_units_Z 2
_cell_length_a 8.4101(5)
_cell_length_b 8.2046(6)
_cell_length_c 27.7540(18)
_cell_measurement_reflns_used 5400
_cell_measurement_temperature 120(2)
_cell_measurement_theta_max 27.52
_cell_measurement_theta_min 3.11
_cell_volume 1904.4(2)
_computing_cell_refinement 'SAINT v8.37A (Bruker, 2015)'
_computing_data_reduction 'SAINT v8.37A (Bruker, 2015)'
_computing_molecular_graphics 'Olex2 1.3 (Dolomanov et al., 2009)'
_computing_publication_material 'Olex2 1.3 (Dolomanov et al., 2009)'
_computing_structure_refinement 'XL  (Sheldrick, 2008)'
_computing_structure_solution 'SHELXT 2014/5 (Sheldrick, 2014)'
_diffrn_ambient_temperature 119.83
_diffrn_measured_fraction_theta_full 0.994
_diffrn_measured_fraction_theta_max 0.975
_diffrn_measurement_device_type 'Bruker APEX-II CCD'
_diffrn_measurement_method '\f and \w scans'
_diffrn_radiation_type MoK\a
_diffrn_radiation_wavelength 0.71073
_diffrn_reflns_av_R_equivalents 0.0359
_diffrn_reflns_av_unetI/netI 0.0508
_diffrn_reflns_Laue_measured_fraction_full 0.994
_diffrn_reflns_Laue_measured_fraction_max 0.975
_diffrn_reflns_limit_h_max 10
_diffrn_reflns_limit_h_min -9
_diffrn_reflns_limit_k_max 10
_diffrn_reflns_limit_k_min -8
_diffrn_reflns_limit_l_max 34
_diffrn_reflns_limit_l_min -35
_diffrn_reflns_number 11483
_diffrn_reflns_point_group_measured_fraction_full 0.994
_diffrn_reflns_point_group_measured_fraction_max 0.975
_diffrn_reflns_theta_full 25.242
_diffrn_reflns_theta_max 27.522
_diffrn_reflns_theta_min 2.618
_diffrn_standards_number 0
_exptl_absorpt_coefficient_mu 1.113
_exptl_absorpt_correction_T_max 0.7456
_exptl_absorpt_correction_T_min 0.6459
_exptl_absorpt_correction_type multi-scan
_exptl_absorpt_process_details
;
SADABS-2014/5 (Bruker,2014/5) was used for absorption correction.
wR2(int) was 0.1285 before and 0.0470 after correction.
The Ratio of minimum to maximum transmission is 0.8663.
The \l/2 correction factor is Not present.
;
_exptl_crystal_colour red
_exptl_crystal_colour_primary red
_exptl_crystal_density_diffrn 1.579
_exptl_crystal_description block
_exptl_crystal_F_000 912
_exptl_crystal_size_max 0.18
_exptl_crystal_size_mid 0.12
_exptl_crystal_size_min 0.08
_refine_diff_density_max 0.968
_refine_diff_density_min -0.785
_refine_diff_density_rms 0.108
_refine_ls_extinction_method none
_refine_ls_goodness_of_fit_ref 1.222
_refine_ls_hydrogen_treatment constr
_refine_ls_matrix_type full
_refine_ls_number_parameters 247
_refine_ls_number_reflns 4275
_refine_ls_number_restraints 0
_refine_ls_restrained_S_all 1.222
_refine_ls_R_factor_all 0.0815
_refine_ls_R_factor_gt 0.0586
_refine_ls_shift/su_max 0.000
_refine_ls_shift/su_mean 0.000
_refine_ls_structure_factor_coef Fsqd
_refine_ls_weighting_details 'w=1/[\s^2^(Fo^2^)+8.4727P] where P=(Fo^2^+2Fc^2^)/3'
_refine_ls_weighting_scheme calc
_refine_ls_wR_factor_gt 0.1042
_refine_ls_wR_factor_ref 0.1097
_reflns_Friedel_coverage 0.000
_reflns_number_gt 3334
_reflns_number_total 4275
_reflns_threshold_expression 'I > 2\s(I)'
_cod_data_source_file d1dt00244a2.cif
_cod_data_source_block 2
_cod_depositor_comments 'Adding full bibliography for 7706690--7706692.cif.'
_cod_database_code 7706690
_shelx_shelxl_version_number 2014/7
_shelx_space_group_comment
;
The symmetry employed for this shelxl refinement is uniquely defined
by the following loop, which should always be used as a source of
symmetry information in preference to the above space-group names.
They are only intended as comments.
;
_shelx_estimated_absorpt_t_max 0.916
_shelx_estimated_absorpt_t_min 0.825
_olex2_refinement_description
;
1. Fixed Uiso
 At 1.2 times of:
  All C(H) groups
2.a Aromatic/amide H refined with riding coordinates:
 C1(H1), C2(H2), C3(H3), C5(H5), C8(H8), C9(H9), C10(H10), C11(H11), C13(H13),
 C15(H15), C16(H16), C17(H17), C18(H18)
;
_olex2_submission_special_instructions 'No special instructions were received'

loop_
_space_group_symop_operation_xyz
'x, y, z'
'-x+1/2, y+1/2, -z+1/2'
'-x, -y, -z'
'x-1/2, -y-1/2, z-1/2'

loop_
_atom_site_label
_atom_site_type_symbol
_atom_site_fract_x
_atom_site_fract_y
_atom_site_fract_z
_atom_site_U_iso_or_equiv
_atom_site_adp_type
_atom_site_occupancy
_atom_site_site_symmetry_order
_atom_site_calc_flag
_atom_site_refinement_flags_posn
_atom_site_refinement_flags_adp
_atom_site_refinement_flags_occupancy
_atom_site_disorder_assembly
_atom_site_disorder_group
Pd1 Pd 0.0000 0.0000 0.5000 0.01708(13) Uani 1 2 d S . P . .
Fe1 Fe 0.5000 0.5000 0.5000 0.00982(18) Uani 1 2 d S . P . .
S1 S 0.27617(13) -0.02156(15) 0.51333(6) 0.0341(3) Uani 1 1 d . . . . .
S2 S -0.01631(13) 0.73763(15) 0.46638(5) 0.0247(3) Uani 1 1 d . . . . .
N1 N 0.5139(4) 0.4980(5) 0.42833(11) 0.0142(7) Uani 1 1 d . . . . .
N2 N 0.4056(4) 0.2877(4) 0.49824(12) 0.0121(7) Uani 1 1 d . . . . .
N3 N 0.2873(4) 0.5944(4) 0.48844(12) 0.0137(7) Uani 1 1 d . . . . .
C1 C 0.4716(5) 0.6283(6) 0.40016(15) 0.0174(9) Uani 1 1 d . . . . .
H1 H 0.4239 0.7193 0.4142 0.021 Uiso 1 1 calc R U . . .
C2 C 0.4951(6) 0.6344(6) 0.35160(16) 0.0231(10) Uani 1 1 d . . . . .
H2 H 0.4626 0.7275 0.3327 0.028 Uiso 1 1 calc R U . . .
C3 C 0.5662(5) 0.5039(7) 0.33085(16) 0.0241(10) Uani 1 1 d . . . . .
H3 H 0.5858 0.5075 0.2978 0.029 Uiso 1 1 calc R U . . .
C4 C 0.6089(5) 0.3672(6) 0.35894(15) 0.0160(9) Uani 1 1 d . . . . .
C5 C 0.5788(5) 0.3698(5) 0.40740(15) 0.0132(9) Uani 1 1 d . . . . .
H5 H 0.6056 0.2760 0.4266 0.016 Uiso 1 1 calc R U . . .
C6 C 0.6902(5) 0.2210(6) 0.34030(15) 0.0159(9) Uani 1 1 d . . . . .
C7 C 0.6047(5) 0.1179(6) 0.30620(15) 0.0188(10) Uani 1 1 d . . . . .
C8 C 0.4413(5) 0.1446(7) 0.28781(16) 0.0245(11) Uani 1 1 d . . . . .
H8 H 0.3849 0.2342 0.2995 0.029 Uiso 1 1 calc R U . . .
C9 C 0.3656(6) 0.0437(7) 0.25385(17) 0.0283(12) Uani 1 1 d . . . . .
H9 H 0.2573 0.0647 0.2421 0.034 Uiso 1 1 calc R U . . .
C10 C 0.4449(6) -0.0922(7) 0.23563(17) 0.0276(12) Uani 1 1 d . . . . .
H10 H 0.3912 -0.1597 0.2113 0.033 Uiso 1 1 calc R U . . .
C11 C 0.5984(5) -0.1246(6) 0.25335(16) 0.0218(10) Uani 1 1 d . . . . .
H11 H 0.6500 -0.2175 0.2418 0.026 Uiso 1 1 calc R U . . .
C12 C 0.6841(5) -0.0230(6) 0.28883(15) 0.0186(9) Uani 1 1 d . . . . .
C13 C 0.8430(5) -0.0548(6) 0.30625(15) 0.0191(10) Uani 1 1 d . . . . .
H13 H 0.8937 -0.1494 0.2954 0.023 Uiso 1 1 calc R U . . .
C14 C 0.9288(5) 0.0489(6) 0.33910(16) 0.0189(10) Uani 1 1 d . . . . .
C15 C 1.0938(5) 0.0219(6) 0.35516(16) 0.0247(11) Uani 1 1 d . . . . .
H15 H 1.1453 -0.0722 0.3443 0.030 Uiso 1 1 calc R U . . .
C16 C 1.1785(6) 0.1265(7) 0.38531(17) 0.0280(12) Uani 1 1 d . . . . .
H16 H 1.2877 0.1049 0.3957 0.034 Uiso 1 1 calc R U . . .
C17 C 1.1044(6) 0.2689(7) 0.40155(17) 0.0268(11) Uani 1 1 d . . . . .
H17 H 1.1653 0.3437 0.4221 0.032 Uiso 1 1 calc R U . . .
C18 C 0.9469(5) 0.2992(6) 0.38801(15) 0.0222(10) Uani 1 1 d . . . . .
H18 H 0.8991 0.3942 0.3997 0.027 Uiso 1 1 calc R U . . .
C19 C 0.8519(5) 0.1907(6) 0.35653(15) 0.0171(9) Uani 1 1 d . . . . .
C20 C 0.3473(5) 0.1626(5) 0.50460(15) 0.0140(9) Uani 1 1 d . . . . .
C21 C 0.1643(5) 0.6529(5) 0.47941(15) 0.0143(9) Uani 1 1 d . . . . .

loop_
_atom_site_aniso_label
_atom_site_aniso_U_11
_atom_site_aniso_U_22
_atom_site_aniso_U_33
_atom_site_aniso_U_23
_atom_site_aniso_U_13
_atom_site_aniso_U_12
Pd1 0.0105(2) 0.0103(2) 0.0305(3) 0.0036(2) 0.00271(18) 0.0005(2)
Fe1 0.0106(4) 0.0088(4) 0.0105(4) -0.0001(4) 0.0027(3) 0.0014(4)
S1 0.0121(5) 0.0098(6) 0.0793(10) 0.0090(6) -0.0002(6) -0.0004(5)
S2 0.0126(5) 0.0155(6) 0.0446(7) -0.0043(5) -0.0031(5) 0.0037(5)
N1 0.0147(16) 0.0132(17) 0.0151(16) -0.0008(17) 0.0030(12) 0.0009(17)
N2 0.0080(17) 0.0138(19) 0.0150(17) -0.0002(15) 0.0029(13) 0.0044(15)
N3 0.0167(19) 0.0087(18) 0.0159(18) 0.0006(15) 0.0029(14) 0.0011(15)
C1 0.021(2) 0.015(2) 0.016(2) -0.0002(18) 0.0033(17) 0.0037(19)
C2 0.030(3) 0.021(3) 0.018(2) 0.007(2) 0.0038(19) 0.005(2)
C3 0.030(2) 0.028(3) 0.014(2) 0.003(2) 0.0064(17) -0.005(2)
C4 0.015(2) 0.019(2) 0.015(2) -0.0011(18) 0.0038(16) -0.0010(18)
C5 0.011(2) 0.014(2) 0.014(2) -0.0010(17) 0.0022(16) -0.0034(17)
C6 0.018(2) 0.020(2) 0.011(2) -0.0014(18) 0.0068(16) -0.0016(19)
C7 0.020(2) 0.026(3) 0.011(2) -0.0017(19) 0.0044(17) -0.005(2)
C8 0.021(2) 0.035(3) 0.019(2) -0.006(2) 0.0073(19) -0.002(2)
C9 0.021(2) 0.039(3) 0.025(3) -0.006(2) 0.0009(19) -0.006(2)
C10 0.027(3) 0.037(3) 0.019(2) -0.012(2) 0.003(2) -0.010(2)
C11 0.024(2) 0.026(3) 0.016(2) -0.006(2) 0.0092(18) -0.009(2)
C12 0.023(2) 0.020(2) 0.014(2) -0.0030(19) 0.0060(16) -0.003(2)
C13 0.022(2) 0.020(2) 0.017(2) -0.0015(18) 0.0086(18) 0.0034(19)
C14 0.020(2) 0.023(3) 0.014(2) 0.0003(18) 0.0053(17) 0.0027(19)
C15 0.023(2) 0.028(3) 0.024(2) 0.001(2) 0.0045(18) 0.007(2)
C16 0.020(2) 0.041(3) 0.023(2) -0.002(2) 0.0004(19) 0.003(2)
C17 0.022(2) 0.036(3) 0.021(2) -0.004(2) -0.0023(19) -0.005(2)
C18 0.025(2) 0.028(3) 0.014(2) -0.003(2) 0.0047(18) 0.000(2)
C19 0.018(2) 0.023(2) 0.011(2) 0.0016(18) 0.0047(16) -0.0002(19)
C20 0.0038(19) 0.017(2) 0.021(2) -0.0001(19) 0.0029(16) 0.0036(18)
C21 0.020(2) 0.009(2) 0.014(2) -0.0005(17) 0.0042(17) -0.0006(19)

loop_
_atom_type_symbol
_atom_type_description
_atom_type_scat_dispersion_real
_atom_type_scat_dispersion_imag
_atom_type_scat_source
C C 0.0033 0.0016 'International Tables Vol C Tables 4.2.6.8 and 6.1.1.4'
H H 0.0000 0.0000 'International Tables Vol C Tables 4.2.6.8 and 6.1.1.4'
Fe Fe 0.3463 0.8444 'International Tables Vol C Tables 4.2.6.8 and 6.1.1.4'
N N 0.0061 0.0033 'International Tables Vol C Tables 4.2.6.8 and 6.1.1.4'
Pd Pd -0.9988 1.0072 'International Tables Vol C Tables 4.2.6.8 and 6.1.1.4'
S S 0.1246 0.1234 'International Tables Vol C Tables 4.2.6.8 and 6.1.1.4'

loop_
_geom_angle_atom_site_label_1
_geom_angle_atom_site_label_2
_geom_angle_atom_site_label_3
_geom_angle
_geom_angle_site_symmetry_1
_geom_angle_site_symmetry_3
_geom_angle_publ_flag
S1 Pd1 S1 180.0 3_556 . ?
S1 Pd1 S2 89.48(4) 3_556 1_545 ?
S1 Pd1 S2 90.52(4) 3_556 3_566 ?
S1 Pd1 S2 90.52(4) . 1_545 ?
S1 Pd1 S2 89.48(4) . 3_566 ?
S2 Pd1 S2 180.0 3_566 1_545 ?
N1 Fe1 N1 180.0(2) . 3_666 ?
N2 Fe1 N1 88.02(15) . 3_666 ?
N2 Fe1 N1 91.98(15) 3_666 3_666 ?
N2 Fe1 N1 88.02(15) 3_666 . ?
N2 Fe1 N1 91.98(15) . . ?
N2 Fe1 N2 180.0 . 3_666 ?
N2 Fe1 N3 90.78(14) . 3_666 ?
N2 Fe1 N3 89.22(14) . . ?
N2 Fe1 N3 90.78(14) 3_666 . ?
N2 Fe1 N3 89.22(14) 3_666 3_666 ?
N3 Fe1 N1 90.68(14) 3_666 . ?
N3 Fe1 N1 90.68(14) . 3_666 ?
N3 Fe1 N1 89.32(14) . . ?
N3 Fe1 N1 89.32(14) 3_666 3_666 ?
N3 Fe1 N3 180.00(18) . 3_666 ?
C20 S1 Pd1 106.19(14) . . ?
C21 S2 Pd1 106.35(15) . 1_565 ?
C1 N1 Fe1 121.9(3) . . ?
C5 N1 Fe1 120.2(3) . . ?
C5 N1 C1 117.6(4) . . ?
C20 N2 Fe1 169.6(3) . . ?
C21 N3 Fe1 176.5(4) . . ?
N1 C1 H1 118.8 . . ?
N1 C1 C2 122.5(4) . . ?
C2 C1 H1 118.8 . . ?
C1 C2 H2 120.3 . . ?
C3 C2 C1 119.4(4) . . ?
C3 C2 H2 120.3 . . ?
C2 C3 H3 120.4 . . ?
C2 C3 C4 119.3(4) . . ?
C4 C3 H3 120.4 . . ?
C3 C4 C5 117.8(4) . . ?
C3 C4 C6 123.5(4) . . ?
C5 C4 C6 118.7(4) . . ?
N1 C5 C4 123.5(4) . . ?
N1 C5 H5 118.3 . . ?
C4 C5 H5 118.3 . . ?
C7 C6 C4 119.5(4) . . ?
C19 C6 C4 119.4(4) . . ?
C19 C6 C7 121.0(4) . . ?
C6 C7 C8 123.4(4) . . ?
C6 C7 C12 119.0(4) . . ?
C8 C7 C12 117.7(4) . . ?
C7 C8 H8 119.5 . . ?
C9 C8 C7 121.0(5) . . ?
C9 C8 H8 119.5 . . ?
C8 C9 H9 119.3 . . ?
C8 C9 C10 121.4(5) . . ?
C10 C9 H9 119.3 . . ?
C9 C10 H10 120.4 . . ?
C11 C10 C9 119.3(4) . . ?
C11 C10 H10 120.4 . . ?
C10 C11 H11 119.1 . . ?
C10 C11 C12 121.8(5) . . ?
C12 C11 H11 119.1 . . ?
C11 C12 C7 118.7(4) . . ?
C13 C12 C7 119.6(4) . . ?
C13 C12 C11 121.7(4) . . ?
C12 C13 H13 119.2 . . ?
C14 C13 C12 121.6(4) . . ?
C14 C13 H13 119.2 . . ?
C13 C14 C15 121.9(4) . . ?
C13 C14 C19 119.6(4) . . ?
C15 C14 C19 118.4(4) . . ?
C14 C15 H15 119.1 . . ?
C16 C15 C14 121.8(5) . . ?
C16 C15 H15 119.1 . . ?
C15 C16 H16 120.0 . . ?
C15 C16 C17 120.0(4) . . ?
C17 C16 H16 120.0 . . ?
C16 C17 H17 119.7 . . ?
C18 C17 C16 120.6(5) . . ?
C18 C17 H17 119.7 . . ?
C17 C18 H18 119.3 . . ?
C17 C18 C19 121.3(5) . . ?
C19 C18 H18 119.3 . . ?
C6 C19 C14 119.2(4) . . ?
C6 C19 C18 122.9(4) . . ?
C18 C19 C14 117.8(4) . . ?
N2 C20 S1 176.1(4) . . ?
N3 C21 S2 179.6(5) . . ?

loop_
_geom_bond_atom_site_label_1
_geom_bond_atom_site_label_2
_geom_bond_distance
_geom_bond_site_symmetry_2
_geom_bond_publ_flag
Pd1 S1 2.3198(11) 3_556 ?
Pd1 S1 2.3198(11) . ?
Pd1 S2 2.3444(12) 1_545 ?
Pd1 S2 2.3444(12) 3_566 ?
Fe1 N1 2.005(3) 3_666 ?
Fe1 N1 2.005(3) . ?
Fe1 N2 1.913(4) . ?
Fe1 N2 1.913(4) 3_666 ?
Fe1 N3 1.945(4) . ?
Fe1 N3 1.945(4) 3_666 ?
S1 C20 1.652(5) . ?
S2 Pd1 2.3444(12) 1_565 ?
S2 C21 1.675(5) . ?
N1 C1 1.350(6) . ?
N1 C5 1.345(5) . ?
N2 C20 1.159(6) . ?
N3 C21 1.143(5) . ?
C1 H1 0.9500 . ?
C1 C2 1.383(6) . ?
C2 H2 0.9500 . ?
C2 C3 1.381(7) . ?
C3 H3 0.9500 . ?
C3 C4 1.391(7) . ?
C4 C5 1.394(6) . ?
C4 C6 1.500(6) . ?
C5 H5 0.9500 . ?
C6 C7 1.409(6) . ?
C6 C19 1.409(6) . ?
C7 C8 1.431(6) . ?
C7 C12 1.443(6) . ?
C8 H8 0.9500 . ?
C8 C9 1.361(7) . ?
C9 H9 0.9500 . ?
C9 C10 1.420(7) . ?
C10 H10 0.9500 . ?
C10 C11 1.358(7) . ?
C11 H11 0.9500 . ?
C11 C12 1.427(6) . ?
C12 C13 1.397(6) . ?
C13 H13 0.9500 . ?
C13 C14 1.392(6) . ?
C14 C15 1.430(6) . ?
C14 C19 1.440(6) . ?
C15 H15 0.9500 . ?
C15 C16 1.348(7) . ?
C16 H16 0.9500 . ?
C16 C17 1.420(7) . ?
C17 H17 0.9500 . ?
C17 C18 1.361(6) . ?
C18 H18 0.9500 . ?
C18 C19 1.430(6) . ?

loop_
_geom_torsion_atom_site_label_1
_geom_torsion_atom_site_label_2
_geom_torsion_atom_site_label_3
_geom_torsion_atom_site_label_4
_geom_torsion
_geom_torsion_site_symmetry_1
_geom_torsion_site_symmetry_2
_geom_torsion_site_symmetry_3
_geom_torsion_site_symmetry_4
_geom_torsion_publ_flag
Fe1 N1 C1 C2 173.6(3) . . . . ?
Fe1 N1 C5 C4 -172.6(3) . . . . ?
N1 C1 C2 C3 -0.9(7) . . . . ?
C1 N1 C5 C4 2.1(6) . . . . ?
C1 C2 C3 C4 1.7(7) . . . . ?
C2 C3 C4 C5 -0.7(7) . . . . ?
C2 C3 C4 C6 -178.5(4) . . . . ?
C3 C4 C5 N1 -1.3(6) . . . . ?
C3 C4 C6 C7 -70.1(6) . . . . ?
C3 C4 C6 C19 108.8(5) . . . . ?
C4 C6 C7 C8 0.0(7) . . . . ?
C4 C6 C7 C12 -179.6(4) . . . . ?
C4 C6 C19 C14 179.1(4) . . . . ?
C4 C6 C19 C18 -4.1(6) . . . . ?
C5 N1 C1 C2 -1.0(6) . . . . ?
C5 C4 C6 C7 112.2(5) . . . . ?
C5 C4 C6 C19 -69.0(6) . . . . ?
C6 C4 C5 N1 176.6(4) . . . . ?
C6 C7 C8 C9 178.1(5) . . . . ?
C6 C7 C12 C11 -178.4(4) . . . . ?
C6 C7 C12 C13 0.4(6) . . . . ?
C7 C6 C19 C14 -2.1(6) . . . . ?
C7 C6 C19 C18 174.8(4) . . . . ?
C7 C8 C9 C10 0.4(8) . . . . ?
C7 C12 C13 C14 -1.8(7) . . . . ?
C8 C7 C12 C11 2.0(6) . . . . ?
C8 C7 C12 C13 -179.2(4) . . . . ?
C8 C9 C10 C11 1.7(8) . . . . ?
C9 C10 C11 C12 -1.9(7) . . . . ?
C10 C11 C12 C7 0.0(7) . . . . ?
C10 C11 C12 C13 -178.7(5) . . . . ?
C11 C12 C13 C14 176.8(4) . . . . ?
C12 C7 C8 C9 -2.3(7) . . . . ?
C12 C13 C14 C15 -176.7(4) . . . . ?
C12 C13 C14 C19 1.3(7) . . . . ?
C13 C14 C15 C16 177.0(5) . . . . ?
C13 C14 C19 C6 0.7(6) . . . . ?
C13 C14 C19 C18 -176.4(4) . . . . ?
C14 C15 C16 C17 -0.7(8) . . . . ?
C15 C14 C19 C6 178.7(4) . . . . ?
C15 C14 C19 C18 1.7(6) . . . . ?
C15 C16 C17 C18 1.7(8) . . . . ?
C16 C17 C18 C19 -1.0(7) . . . . ?
C17 C18 C19 C6 -177.6(4) . . . . ?
C17 C18 C19 C14 -0.7(7) . . . . ?
C19 C6 C7 C8 -178.8(4) . . . . ?
C19 C6 C7 C12 1.6(6) . . . . ?
C19 C14 C15 C16 -1.0(7) . . . . ?
